data_4117718
loop_
_publ_author_name
'Allison L. Brazeau'
'Mikko M. H\"anninen'
'Heikki M. Tuononen'
'Nathan D. Jones'
'Paul J. Ragogna'

_publ_contact_author_address
;
Department of Chemistry, The University of Western Ontario, 
1151 Richmond St., London, Ontario, N6A 5B7, Canada
;
_publ_contact_author_email pragogna@uwo.ca
_publ_contact_author_fax 519-661-3022
_publ_contact_author_name 'Paul J. Ragogna'
_publ_contact_author_phone '519-661-2111 x 87048'
_publ_section_title
;
 Synthesis, Reactivity, and Computational Analysis of Halophosphines
 Supported by Dianionic Guanidinate Ligands
;
_journal_name_full 'Journal of the American Chemical Society'
_journal_page_first 5398
_journal_page_last 5414
_journal_paper_doi 10.1021/ja300587z
_journal_volume 134
_journal_year 2012
_chemical_formula_moiety 'C31 H41 N3'
_chemical_formula_sum 'C31 H41 N3'
_chemical_formula_weight 455.67
_chemical_name_systematic
; 
 ? 
;
_space_group_IT_number 14
_symmetry_cell_setting monoclinic
_symmetry_space_group_name_Hall '-P 2ybc'
_symmetry_space_group_name_H-M 'P 1 21/c 1'
_atom_sites_solution_hydrogens geom
_atom_sites_solution_primary direct
_atom_sites_solution_secondary difmap
_audit_creation_method SHELXL-97
_cell_angle_alpha 90.00
_cell_angle_beta 123.40(2)
_cell_angle_gamma 90.00
_cell_formula_units_Z 4
_cell_length_a 12.679(3)
_cell_length_b 15.506(3)
_cell_length_c 16.460(6)
_cell_measurement_reflns_used 23046
_cell_measurement_temperature 150(2)
_cell_measurement_theta_max 27.48
_cell_measurement_theta_min 1.00
_cell_volume 2701.6(14)
_computing_cell_refinement 'DENZO-SMN (Otwinowski & Minor, 1997)'
_computing_data_collection 'COLLECT (Nonius, 1997-2001)'
_computing_data_reduction DENZO-SMN
_computing_molecular_graphics 'SHELXL-97 (Sheldrick, 2008)'
_computing_publication_material 'SHELXTL/PC (Sheldrick, 2001)'
_computing_structure_refinement 'SHELXL-97 (Sheldrick, 2008)'
_computing_structure_solution 'SHELXS-97 (Sheldrick, 2008)'
_diffrn_ambient_temperature 150(2)
_diffrn_measured_fraction_theta_full 0.991
_diffrn_measured_fraction_theta_max 0.991
_diffrn_measurement_device_type 'Nonius Kappa-CCD'
_diffrn_measurement_method '\f scans, and \w scans'
_diffrn_radiation_monochromator graphite
_diffrn_radiation_source 'fine-focus sealed tube'
_diffrn_radiation_type MoK\a
_diffrn_radiation_wavelength 0.71073
_diffrn_reflns_av_R_equivalents 0.0255
_diffrn_reflns_av_sigmaI/netI 0.0350
_diffrn_reflns_limit_h_max 16
_diffrn_reflns_limit_h_min -16
_diffrn_reflns_limit_k_max 20
_diffrn_reflns_limit_k_min -19
_diffrn_reflns_limit_l_max 21
_diffrn_reflns_limit_l_min -21
_diffrn_reflns_number 11887
_diffrn_reflns_theta_full 27.58
_diffrn_reflns_theta_max 27.58
_diffrn_reflns_theta_min 1.92
_exptl_absorpt_coefficient_mu 0.065
_exptl_absorpt_correction_T_max 0.9935
_exptl_absorpt_correction_T_min 0.9890
_exptl_absorpt_correction_type multi-scan
_exptl_absorpt_process_details 'DENZO-SMN (Otwinowski & Minor, 1997)'
_exptl_crystal_colour colourless
_exptl_crystal_density_diffrn 1.120
_exptl_crystal_description plates
_exptl_crystal_F_000 992
_exptl_crystal_size_max 0.17
_exptl_crystal_size_mid 0.15
_exptl_crystal_size_min 0.10
_refine_diff_density_max 0.567
_refine_diff_density_min -0.569
_refine_diff_density_rms 0.131
_refine_ls_extinction_coef 0.071(5)
_refine_ls_extinction_expression Fc^*^=kFc[1+0.001xFc^2^\l^3^/sin(2\q)]^-1/4^
_refine_ls_extinction_method SHELXL
_refine_ls_goodness_of_fit_ref 1.097
_refine_ls_hydrogen_treatment constr
_refine_ls_matrix_type full
_refine_ls_number_parameters 318
_refine_ls_number_reflns 6212
_refine_ls_number_restraints 0
_refine_ls_restrained_S_all 1.097
_refine_ls_R_factor_all 0.0959
_refine_ls_R_factor_gt 0.0681
_refine_ls_shift/su_max 0.010
_refine_ls_shift/su_mean 0.000
_refine_ls_structure_factor_coef Fsqd
_refine_ls_weighting_details 'calc w=1/[\s^2^(Fo^2^)+(0.1210P)^2^+0.4719P] where P=(Fo^2^+2Fc^2^)/3'
_refine_ls_weighting_scheme calc
_refine_ls_wR_factor_gt 0.1789
_refine_ls_wR_factor_ref 0.2084
_reflns_number_gt 4440
_reflns_number_total 6212
_reflns_threshold_expression >2sigma(I)
_cod_data_source_file ja300587z_si_001_01.cif
_cod_data_source_block 3
_cod_original_cell_volume 2701.6(13)
_cod_original_sg_symbol_Hall -P2ybc
_cod_database_code 4117718

loop_
_symmetry_equiv_pos_as_xyz
'x, y, z'
'-x, y+1/2, -z+1/2'
'-x, -y, -z'
'x, -y-1/2, z-1/2'

loop_
_atom_site_label
_atom_site_type_symbol
_atom_site_fract_x
_atom_site_fract_y
_atom_site_fract_z
_atom_site_U_iso_or_equiv
_atom_site_adp_type
_atom_site_occupancy
_atom_site_symmetry_multiplicity
_atom_site_calc_flag
_atom_site_refinement_flags
N1 N 0.02862(13) -0.15810(9) 0.41435(11) 0.0345(4) Uani 1 1 d .
H1A H -0.0516 -0.1647 0.3930 0.041 Uiso 1 1 d R
N2 N 0.21506(13) -0.21274(9) 0.44103(10) 0.0313(3) Uani 1 1 d .
H2A H 0.2537 -0.1794 0.4929 0.038 Uiso 1 1 d R
N3 N 0.02763(14) -0.28274(9) 0.33161(11) 0.0350(4) Uani 1 1 d .
C1 C 0.08589(15) -0.22031(11) 0.39171(12) 0.0300(4) Uani 1 1 d .
C2 C 0.09318(15) -0.08311(11) 0.47135(12) 0.0319(4) Uani 1 1 d .
C3 C 0.09303(17) -0.00715(12) 0.42532(14) 0.0377(4) Uani 1 1 d .
C4 C 0.16130(18) 0.06294(12) 0.48364(16) 0.0440(5) Uani 1 1 d .
H4A H 0.1633 0.1146 0.4534 0.053 Uiso 1 1 calc R
C5 C 0.22625(17) 0.06004(14) 0.58398(16) 0.0467(5) Uani 1 1 d .
C6 C 0.22282(17) -0.01506(14) 0.62687(14) 0.0439(5) Uani 1 1 d .
H6A H 0.2670 -0.0176 0.6958 0.053 Uiso 1 1 calc R
C7 C 0.15675(16) -0.08757(12) 0.57259(13) 0.0366(4) Uani 1 1 d .
C8 C 0.29048(15) -0.25567(11) 0.41349(12) 0.0308(4) Uani 1 1 d .
C9 C 0.33182(17) -0.20874(12) 0.36306(13) 0.0368(4) Uani 1 1 d .
C10 C 0.41381(19) -0.24874(14) 0.34368(15) 0.0446(5) Uani 1 1 d .
H10A H 0.4431 -0.2177 0.3101 0.054 Uiso 1 1 calc R
C11 C 0.45354(19) -0.33247(14) 0.37212(15) 0.0468(5) Uani 1 1 d .
H11A H 0.5096 -0.3587 0.3582 0.056 Uiso 1 1 calc R
C12 C 0.41149(18) -0.37787(14) 0.42086(14) 0.0438(5) Uani 1 1 d .
H12A H 0.4380 -0.4359 0.4394 0.053 Uiso 1 1 calc R
C13 C 0.33056(17) -0.34050(12) 0.44376(13) 0.0356(4) Uani 1 1 d .
C14 C -0.10426(16) -0.29372(11) 0.28879(13) 0.0326(4) Uani 1 1 d .
C15 C -0.14614(17) -0.33968(11) 0.33935(13) 0.0365(4) Uani 1 1 d .
C16 C -0.27553(16) -0.35504(12) 0.29358(13) 0.0368(4) Uani 1 1 d .
H16A H -0.3040 -0.3857 0.3280 0.044 Uiso 1 1 calc R
C17 C -0.36360(16) -0.32714(12) 0.19981(13) 0.0365(4) Uani 1 1 d .
C18 C -0.31961(17) -0.28157(12) 0.15123(13) 0.0382(4) Uani 1 1 d .
H18A H -0.3786 -0.2617 0.0870 0.046 Uiso 1 1 calc R
C19 C -0.19148(17) -0.26434(12) 0.19420(13) 0.0357(4) Uani 1 1 d .
C20 C 0.0185(2) 0.00023(14) 0.31594(15) 0.0528(5) Uani 1 1 d .
H20A H 0.0433 0.0529 0.2977 0.079 Uiso 1 1 calc R
H20B H -0.0719 0.0026 0.2902 0.079 Uiso 1 1 calc R
H20C H 0.0357 -0.0500 0.2888 0.079 Uiso 1 1 calc R
C21 C 0.2988(2) 0.13802(17) 0.6446(2) 0.0713(8) Uani 1 1 d .
H21A H 0.2786 0.1485 0.6933 0.107 Uiso 1 1 calc R
H21B H 0.2752 0.1886 0.6023 0.107 Uiso 1 1 calc R
H21C H 0.3897 0.1274 0.6775 0.107 Uiso 1 1 calc R
C22 C 0.1529(2) -0.16775(15) 0.62114(16) 0.0512(5) Uani 1 1 d .
H22A H 0.1928 -0.1568 0.6908 0.077 Uiso 1 1 calc R
H22B H 0.1984 -0.2140 0.6123 0.077 Uiso 1 1 calc R
H22C H 0.0648 -0.1851 0.5922 0.077 Uiso 1 1 calc R
C23 C 0.2902(2) -0.11671(13) 0.33072(15) 0.0476(5) Uani 1 1 d .
H23A H 0.2408 -0.0976 0.3583 0.057 Uiso 1 1 calc R
C24 C 0.2054(2) -0.10898(17) 0.22137(17) 0.0618(6) Uani 1 1 d .
H24A H 0.1314 -0.1461 0.1971 0.093 Uiso 1 1 calc R
H24B H 0.2519 -0.1268 0.1924 0.093 Uiso 1 1 calc R
H24C H 0.1780 -0.0490 0.2037 0.093 Uiso 1 1 calc R
C25 C 0.4045(3) -0.05655(18) 0.3708(2) 0.0896(10) Uani 1 1 d .
H25A H 0.4631 -0.0667 0.4407 0.134 Uiso 1 1 calc R
H25B H 0.3759 0.0036 0.3597 0.134 Uiso 1 1 calc R
H25C H 0.4475 -0.0681 0.3374 0.134 Uiso 1 1 calc R
C26 C 0.29467(19) -0.39176(12) 0.50343(14) 0.0413(5) Uani 1 1 d .
H26A H 0.2343 -0.3563 0.5105 0.050 Uiso 1 1 calc R
C27 C 0.4099(2) -0.40960(16) 0.60461(16) 0.0558(6) Uani 1 1 d .
H27A H 0.3845 -0.4427 0.6419 0.084 Uiso 1 1 calc R
H27B H 0.4476 -0.3548 0.6378 0.084 Uiso 1 1 calc R
H27C H 0.4718 -0.4427 0.5995 0.084 Uiso 1 1 calc R
C28 C 0.2287(3) -0.47580(16) 0.45277(19) 0.0632(6) Uani 1 1 d .
H28A H 0.1535 -0.4630 0.3883 0.095 Uiso 1 1 calc R
H28B H 0.2038 -0.5064 0.4918 0.095 Uiso 1 1 calc R
H28C H 0.2866 -0.5120 0.4457 0.095 Uiso 1 1 calc R
C29 C -0.05436(19) -0.37171(16) 0.44145(15) 0.0502(5) Uani 1 1 d .
H29A H -0.1012 -0.3967 0.4672 0.075 Uiso 1 1 calc R
H29B H -0.0028 -0.3235 0.4828 0.075 Uiso 1 1 calc R
H29C H 0.0005 -0.4158 0.4407 0.075 Uiso 1 1 calc R
C30 C -0.50242(17) -0.34506(14) 0.15212(15) 0.0467(5) Uani 1 1 d .
H30A H -0.5133 -0.3931 0.1855 0.070 Uiso 1 1 calc R
H30B H -0.5401 -0.3602 0.0837 0.070 Uiso 1 1 calc R
H30C H -0.5441 -0.2936 0.1562 0.070 Uiso 1 1 calc R
C31 C -0.1473(2) -0.21494(13) 0.13948(15) 0.0453(5) Uani 1 1 d .
H31A H -0.0763 -0.2454 0.1444 0.068 Uiso 1 1 calc R
H31B H -0.1202 -0.1571 0.1675 0.068 Uiso 1 1 calc R
H31C H -0.2168 -0.2102 0.0709 0.068 Uiso 1 1 calc R

loop_
_atom_site_aniso_label
_atom_site_aniso_U_11
_atom_site_aniso_U_22
_atom_site_aniso_U_33
_atom_site_aniso_U_23
_atom_site_aniso_U_13
_atom_site_aniso_U_12
N1 0.0274(7) 0.0307(8) 0.0433(8) -0.0059(6) 0.0183(6) -0.0013(6)
N2 0.0282(7) 0.0309(8) 0.0332(7) -0.0041(6) 0.0159(6) -0.0009(6)
N3 0.0307(7) 0.0315(8) 0.0402(8) -0.0060(6) 0.0179(6) -0.0031(6)
C1 0.0310(8) 0.0274(8) 0.0308(8) 0.0023(6) 0.0164(7) 0.0006(6)
C2 0.0281(8) 0.0290(9) 0.0385(9) -0.0037(7) 0.0183(7) 0.0011(7)
C3 0.0381(9) 0.0325(10) 0.0453(10) 0.0001(8) 0.0249(8) 0.0024(7)
C4 0.0418(10) 0.0293(10) 0.0644(13) -0.0034(9) 0.0314(10) -0.0019(8)
C5 0.0301(9) 0.0413(11) 0.0622(13) -0.0162(10) 0.0213(9) 0.0003(8)
C6 0.0321(9) 0.0499(12) 0.0397(10) -0.0106(9) 0.0135(8) 0.0048(8)
C7 0.0296(8) 0.0391(10) 0.0390(9) -0.0006(8) 0.0176(7) 0.0051(7)
C8 0.0274(8) 0.0313(9) 0.0316(8) -0.0037(7) 0.0150(7) -0.0013(7)
C9 0.0392(10) 0.0339(10) 0.0393(10) -0.0052(7) 0.0228(8) -0.0057(7)
C10 0.0463(11) 0.0484(12) 0.0497(11) -0.0080(9) 0.0330(9) -0.0086(9)
C11 0.0444(11) 0.0515(13) 0.0519(12) -0.0043(10) 0.0312(10) 0.0053(9)
C12 0.0448(11) 0.0393(11) 0.0496(11) -0.0003(9) 0.0275(9) 0.0097(9)
C13 0.0351(9) 0.0341(10) 0.0367(9) -0.0007(7) 0.0193(8) 0.0028(7)
C14 0.0301(8) 0.0261(9) 0.0382(9) -0.0057(7) 0.0168(7) -0.0012(7)
C15 0.0331(9) 0.0308(9) 0.0391(9) -0.0008(7) 0.0158(8) -0.0014(7)
C16 0.0339(9) 0.0329(10) 0.0421(10) -0.0005(7) 0.0199(8) -0.0034(7)
C17 0.0317(9) 0.0319(9) 0.0404(10) -0.0064(7) 0.0163(8) 0.0003(7)
C18 0.0354(9) 0.0343(10) 0.0355(9) -0.0027(7) 0.0135(8) 0.0029(7)
C19 0.0385(10) 0.0285(9) 0.0373(9) -0.0051(7) 0.0191(8) -0.0008(7)
C20 0.0646(14) 0.0477(13) 0.0482(12) 0.0075(10) 0.0325(11) 0.0064(10)
C21 0.0464(12) 0.0563(15) 0.099(2) -0.0369(14) 0.0323(13) -0.0134(11)
C22 0.0539(12) 0.0513(13) 0.0454(11) 0.0090(10) 0.0254(10) 0.0083(10)
C23 0.0701(14) 0.0326(10) 0.0549(12) 0.0008(9) 0.0438(11) -0.0010(9)
C24 0.0649(15) 0.0483(14) 0.0622(14) 0.0029(11) 0.0287(12) 0.0049(11)
C25 0.111(2) 0.0405(14) 0.0767(18) -0.0006(13) 0.0262(17) -0.0257(15)
C26 0.0497(11) 0.0317(10) 0.0473(11) 0.0065(8) 0.0298(9) 0.0073(8)
C27 0.0683(14) 0.0513(13) 0.0477(12) 0.0092(10) 0.0318(11) 0.0137(11)
C28 0.0810(17) 0.0450(13) 0.0681(15) 0.0007(11) 0.0439(14) -0.0126(12)
C29 0.0373(10) 0.0557(13) 0.0464(11) 0.0125(10) 0.0159(9) -0.0041(9)
C30 0.0324(10) 0.0521(13) 0.0485(11) -0.0028(9) 0.0178(9) 0.0015(8)
C31 0.0499(11) 0.0419(11) 0.0435(11) -0.0008(8) 0.0253(9) -0.0042(9)

loop_
_atom_type_symbol
_atom_type_description
_atom_type_scat_dispersion_real
_atom_type_scat_dispersion_imag
_atom_type_scat_source
C C 0.0033 0.0016 'International Tables Vol C Tables 4.2.6.8 and 6.1.1.4'
H H 0.0000 0.0000 'International Tables Vol C Tables 4.2.6.8 and 6.1.1.4'
N N 0.0061 0.0033 'International Tables Vol C Tables 4.2.6.8 and 6.1.1.4'

loop_
_geom_angle_atom_site_label_1
_geom_angle_atom_site_label_2
_geom_angle_atom_site_label_3
_geom_angle
C1 N1 C2 123.31(14)
C1 N1 H1A 118.4
C2 N1 H1A 118.3
C1 N2 C8 124.10(14)
C1 N2 H2A 118.0
C8 N2 H2A 117.9
C1 N3 C14 119.44(15)
N3 C1 N2 120.73(15)
N3 C1 N1 124.75(15)
N2 C1 N1 114.50(14)
C7 C2 C3 121.00(16)
C7 C2 N1 119.13(16)
C3 C2 N1 119.86(16)
C4 C3 C2 117.95(17)
C4 C3 C20 120.48(18)
C2 C3 C20 121.55(17)
C5 C4 C3 122.27(19)
C5 C4 H4A 118.9
C3 C4 H4A 118.9
C6 C5 C4 118.34(18)
C6 C5 C21 121.2(2)
C4 C5 C21 120.5(2)
C5 C6 C7 122.15(18)
C5 C6 H6A 118.9
C7 C6 H6A 118.9
C6 C7 C2 118.25(17)
C6 C7 C22 120.95(17)
C2 C7 C22 120.80(17)
C13 C8 C9 121.13(16)
C13 C8 N2 120.03(15)
C9 C8 N2 118.62(15)
C10 C9 C8 118.29(18)
C10 C9 C23 120.01(17)
C8 C9 C23 121.69(16)
C11 C10 C9 121.48(18)
C11 C10 H10A 119.3
C9 C10 H10A 119.3
C12 C11 C10 119.57(18)
C12 C11 H11A 120.2
C10 C11 H11A 120.2
C11 C12 C13 121.48(19)
C11 C12 H12A 119.3
C13 C12 H12A 119.3
C12 C13 C8 118.03(17)
C12 C13 C26 118.95(17)
C8 C13 C26 122.97(15)
C19 C14 C15 119.99(16)
C19 C14 N3 120.37(16)
C15 C14 N3 119.48(16)
C16 C15 C14 118.80(16)
C16 C15 C29 120.09(16)
C14 C15 C29 121.11(16)
C17 C16 C15 122.29(17)
C17 C16 H16A 118.9
C15 C16 H16A 118.9
C16 C17 C18 117.78(16)
C16 C17 C30 121.12(17)
C18 C17 C30 121.09(17)
C17 C18 C19 121.91(17)
C17 C18 H18A 119.0
C19 C18 H18A 119.0
C18 C19 C14 119.22(17)
C18 C19 C31 120.45(17)
C14 C19 C31 120.32(17)
C3 C20 H20A 109.5
C3 C20 H20B 109.5
H20A C20 H20B 109.5
C3 C20 H20C 109.5
H20A C20 H20C 109.5
H20B C20 H20C 109.5
C5 C21 H21A 109.5
C5 C21 H21B 109.5
H21A C21 H21B 109.5
C5 C21 H21C 109.5
H21A C21 H21C 109.5
H21B C21 H21C 109.5
C7 C22 H22A 109.5
C7 C22 H22B 109.5
H22A C22 H22B 109.5
C7 C22 H22C 109.5
H22A C22 H22C 109.5
H22B C22 H22C 109.5
C24 C23 C9 112.08(17)
C24 C23 C25 110.4(2)
C9 C23 C25 111.0(2)
C24 C23 H23A 107.7
C9 C23 H23A 107.7
C25 C23 H23A 107.7
C23 C24 H24A 109.5
C23 C24 H24B 109.5
H24A C24 H24B 109.5
C23 C24 H24C 109.5
H24A C24 H24C 109.5
H24B C24 H24C 109.5
C23 C25 H25A 109.5
C23 C25 H25B 109.5
H25A C25 H25B 109.5
C23 C25 H25C 109.5
H25A C25 H25C 109.5
H25B C25 H25C 109.5
C13 C26 C27 110.84(17)
C13 C26 C28 111.34(17)
C27 C26 C28 110.55(18)
C13 C26 H26A 108.0
C27 C26 H26A 108.0
C28 C26 H26A 108.0
C26 C27 H27A 109.5
C26 C27 H27B 109.5
H27A C27 H27B 109.5
C26 C27 H27C 109.5
H27A C27 H27C 109.5
H27B C27 H27C 109.5
C26 C28 H28A 109.5
C26 C28 H28B 109.5
H28A C28 H28B 109.5
C26 C28 H28C 109.5
H28A C28 H28C 109.5
H28B C28 H28C 109.5
C15 C29 H29A 109.5
C15 C29 H29B 109.5
H29A C29 H29B 109.5
C15 C29 H29C 109.5
H29A C29 H29C 109.5
H29B C29 H29C 109.5
C17 C30 H30A 109.5
C17 C30 H30B 109.5
H30A C30 H30B 109.5
C17 C30 H30C 109.5
H30A C30 H30C 109.5
H30B C30 H30C 109.5
C19 C31 H31A 109.5
C19 C31 H31B 109.5
H31A C31 H31B 109.5
C19 C31 H31C 109.5
H31A C31 H31C 109.5
H31B C31 H31C 109.5

loop_
_geom_bond_atom_site_label_1
_geom_bond_atom_site_label_2
_geom_bond_distance
N1 C1 1.376(2)
N1 C2 1.434(2)
N1 H1A 0.8799
N2 C1 1.375(2)
N2 C8 1.428(2)
N2 H2A 0.8799
N3 C1 1.287(2)
N3 C14 1.423(2)
C2 C7 1.397(3)
C2 C3 1.400(3)
C3 C4 1.392(3)
C3 C20 1.508(3)
C4 C5 1.382(3)
C4 H4A 0.9500
C5 C6 1.375(3)
C5 C21 1.514(3)
C6 C7 1.393(3)
C6 H6A 0.9500
C7 C22 1.493(3)
C8 C13 1.399(2)
C8 C9 1.405(2)
C9 C10 1.390(3)
C9 C23 1.513(3)
C10 C11 1.378(3)
C10 H10A 0.9500
C11 C12 1.376(3)
C11 H11A 0.9500
C12 C13 1.399(2)
C12 H12A 0.9500
C13 C26 1.515(3)
C14 C19 1.400(3)
C14 C15 1.403(3)
C15 C16 1.398(2)
C15 C29 1.507(3)
C16 C17 1.385(3)
C16 H16A 0.9500
C17 C18 1.393(3)
C17 C30 1.507(3)
C18 C19 1.395(3)
C18 H18A 0.9500
C19 C31 1.505(3)
C20 H20A 0.9800
C20 H20B 0.9800
C20 H20C 0.9800
C21 H21A 0.9800
C21 H21B 0.9800
C21 H21C 0.9800
C22 H22A 0.9800
C22 H22B 0.9800
C22 H22C 0.9800
C23 C24 1.510(3)
C23 C25 1.534(3)
C23 H23A 1.0000
C24 H24A 0.9800
C24 H24B 0.9800
C24 H24C 0.9800
C25 H25A 0.9800
C25 H25B 0.9800
C25 H25C 0.9800
C26 C27 1.518(3)
C26 C28 1.525(3)
C26 H26A 1.0000
C27 H27A 0.9800
C27 H27B 0.9800
C27 H27C 0.9800
C28 H28A 0.9800
C28 H28B 0.9800
C28 H28C 0.9800
C29 H29A 0.9800
C29 H29B 0.9800
C29 H29C 0.9800
C30 H30A 0.9800
C30 H30B 0.9800
C30 H30C 0.9800
C31 H31A 0.9800
C31 H31B 0.9800
C31 H31C 0.9800

loop_
_geom_torsion_atom_site_label_1
_geom_torsion_atom_site_label_2
_geom_torsion_atom_site_label_3
_geom_torsion_atom_site_label_4
_geom_torsion
C14 N3 C1 N2 173.97(15)
C14 N3 C1 N1 -4.3(3)
C8 N2 C1 N3 17.3(2)
C8 N2 C1 N1 -164.24(15)
C2 N1 C1 N3 -171.39(16)
C2 N1 C1 N2 10.2(2)
C1 N1 C2 C7 -88.2(2)
C1 N1 C2 C3 91.1(2)
C7 C2 C3 C4 1.9(3)
N1 C2 C3 C4 -177.33(15)
C7 C2 C3 C20 -176.33(17)
N1 C2 C3 C20 4.4(3)
C2 C3 C4 C5 -1.2(3)
C20 C3 C4 C5 177.10(18)
C3 C4 C5 C6 0.1(3)
C3 C4 C5 C21 -179.70(18)
C4 C5 C6 C7 0.2(3)
C21 C5 C6 C7 -179.97(18)
C5 C6 C7 C2 0.5(3)
C5 C6 C7 C22 -178.90(18)
C3 C2 C7 C6 -1.6(2)
N1 C2 C7 C6 177.63(15)
C3 C2 C7 C22 177.83(17)
N1 C2 C7 C22 -2.9(2)
C1 N2 C8 C13 -84.4(2)
C1 N2 C8 C9 100.90(19)
C13 C8 C9 C10 0.1(3)
N2 C8 C9 C10 174.69(16)
C13 C8 C9 C23 -179.43(17)
N2 C8 C9 C23 -4.8(3)
C8 C9 C10 C11 0.5(3)
C23 C9 C10 C11 180.00(19)
C9 C10 C11 C12 0.0(3)
C10 C11 C12 C13 -1.0(3)
C11 C12 C13 C8 1.6(3)
C11 C12 C13 C26 -175.91(18)
C9 C8 C13 C12 -1.1(3)
N2 C8 C13 C12 -175.61(16)
C9 C8 C13 C26 176.29(16)
N2 C8 C13 C26 1.8(3)
C1 N3 C14 C19 99.9(2)
C1 N3 C14 C15 -84.6(2)
C19 C14 C15 C16 -0.1(3)
N3 C14 C15 C16 -175.64(16)
C19 C14 C15 C29 -179.70(18)
N3 C14 C15 C29 4.8(3)
C14 C15 C16 C17 0.6(3)
C29 C15 C16 C17 -179.85(19)
C15 C16 C17 C18 -0.6(3)
C15 C16 C17 C30 179.66(18)
C16 C17 C18 C19 0.3(3)
C30 C17 C18 C19 179.97(17)
C17 C18 C19 C14 0.1(3)
C17 C18 C19 C31 179.96(17)
C15 C14 C19 C18 -0.2(3)
N3 C14 C19 C18 175.25(15)
C15 C14 C19 C31 179.96(17)
N3 C14 C19 C31 -4.6(3)
C10 C9 C23 C24 68.5(3)
C8 C9 C23 C24 -112.0(2)
C10 C9 C23 C25 -55.5(3)
C8 C9 C23 C25 124.0(2)
C12 C13 C26 C27 64.1(2)
C8 C13 C26 C27 -113.3(2)
C12 C13 C26 C28 -59.4(2)
C8 C13 C26 C28 123.2(2)

loop_
_cod_related_entry_id
_cod_related_entry_database
_cod_related_entry_code
1 ChemSpider 30660607
